data_4033808
loop_
_publ_author_name
'Kumar, Ritush'
'Chandra, Atish'
'Mir, Bilal Ahmad'
'Shukla, Gaurav'

_publ_section_title
;
 Cu(I)-Catalyzed Oxygen and Nitrogen Nucleophiles Triggered Regioselective
 Synthesis of Furo/Pyrrolo-Annulated Quinolines.
;
_journal_issue 17
_journal_name_full 'The Journal of organic chemistry'
_journal_page_first 10710
_journal_page_last 10723
_journal_paper_doi 10.1021/acs.joc.9b00662
_journal_volume 84
_journal_year 2019
_chemical_formula_sum 'C19 H14 N O2'
_chemical_formula_weight 288.31
_space_group_IT_number 2
_space_group_name_Hall '-P 1'
_space_group_name_H-M_alt 'P -1'
_atom_sites_solution_hydrogens geom
_atom_sites_solution_primary direct
_atom_sites_solution_secondary difmap
_audit_creation_method SHELXL-97
_cell_angle_alpha 91.426(5)
_cell_angle_beta 96.359(5)
_cell_angle_gamma 109.445(5)
_cell_formula_units_Z 2
_cell_length_a 6.851(5)
_cell_length_b 8.263(5)
_cell_length_c 13.822(5)
_cell_measurement_temperature 293(2)
_cell_volume 731.7(7)
_computing_structure_refinement 'SHELXL-97 (Sheldrick, 2008)'
_diffrn_ambient_temperature 293(2)
_diffrn_measured_fraction_theta_full 0.998
_diffrn_measured_fraction_theta_max 0.998
_diffrn_radiation_monochromator graphite
_diffrn_radiation_source 'fine-focus sealed tube'
_diffrn_radiation_type MoK\a
_diffrn_radiation_wavelength 0.71073
_diffrn_reflns_av_R_equivalents 0.0302
_diffrn_reflns_av_sigmaI/netI 0.0688
_diffrn_reflns_limit_h_max 8
_diffrn_reflns_limit_h_min -7
_diffrn_reflns_limit_k_max 6
_diffrn_reflns_limit_k_min -9
_diffrn_reflns_limit_l_max 16
_diffrn_reflns_limit_l_min -16
_diffrn_reflns_number 4278
_diffrn_reflns_theta_full 25.00
_diffrn_reflns_theta_max 25.00
_diffrn_reflns_theta_min 3.10
_exptl_absorpt_coefficient_mu 0.085
_exptl_crystal_density_diffrn 1.309
_exptl_crystal_density_method 'not measured'
_exptl_crystal_F_000 302
_refine_diff_density_max 0.392
_refine_diff_density_min -0.200
_refine_diff_density_rms 0.056
_refine_ls_extinction_method none
_refine_ls_goodness_of_fit_ref 1.028
_refine_ls_hydrogen_treatment mixed
_refine_ls_matrix_type full
_refine_ls_number_parameters 199
_refine_ls_number_reflns 2565
_refine_ls_number_restraints 7
_refine_ls_restrained_S_all 1.028
_refine_ls_R_factor_all 0.1359
_refine_ls_R_factor_gt 0.0805
_refine_ls_shift/su_max 0.001
_refine_ls_shift/su_mean 0.000
_refine_ls_structure_factor_coef Fsqd
_refine_ls_weighting_details 'calc w=1/[\s^2^(Fo^2^)+(0.1231P)^2^+0.1071P] where P=(Fo^2^+2Fc^2^)/3'
_refine_ls_weighting_scheme calc
_refine_ls_wR_factor_gt 0.2046
_refine_ls_wR_factor_ref 0.2663
_reflns_number_gt 1383
_reflns_number_total 2565
_reflns_threshold_expression >2\s(I)
_cod_data_source_file jo9b00662_si_002.cif
_cod_data_source_block rk-uqcu-furan-1
_cod_database_code 4033808

loop_
_symmetry_equiv_pos_as_xyz
'x, y, z'
'-x, -y, -z'

loop_
_atom_site_label
_atom_site_type_symbol
_atom_site_fract_x
_atom_site_fract_y
_atom_site_fract_z
_atom_site_U_iso_or_equiv
_atom_site_adp_type
_atom_site_occupancy
_atom_site_symmetry_multiplicity
_atom_site_calc_flag
_atom_site_refinement_flags
O2 O 1.4700(3) 0.8357(3) 0.22630(19) 0.0639(8) Uani 1 1 d U
O1 O 1.2212(4) 0.5656(3) 0.2384(2) 0.0681(9) Uani 1 1 d U
N1 N 0.8230(4) 0.6305(4) 0.0713(2) 0.0513(8) Uani 1 1 d .
C6 C 1.0460(5) 0.8084(4) -0.0409(3) 0.0493(9) Uani 1 1 d .
C1 C 0.8464(5) 0.7212(4) -0.0113(3) 0.0494(9) Uani 1 1 d .
C10 C 0.9973(5) 0.6284(4) 0.1220(3) 0.0502(9) Uani 1 1 d .
C9 C 1.2001(5) 0.7103(4) 0.0977(3) 0.0526(10) Uani 1 1 d .
C2 C 0.6684(5) 0.7277(5) -0.0680(3) 0.0568(10) Uani 1 1 d .
H2 H 0.5375 0.6673 -0.0508 0.068 Uiso 1 1 calc R
C12 C 1.3538(5) 0.6811(5) 0.1745(3) 0.0626(8) Uani 1 1 d U
C7 C 1.2239(5) 0.8010(4) 0.0165(3) 0.0542(10) Uani 1 1 d .
H7C8 H 1.3561 0.8572 -0.0006 0.065 Uiso 1 1 calc R
C14 C 0.8593(6) 0.3677(5) 0.3486(3) 0.0615(11) Uani 1 1 d .
C11 C 1.0116(5) 0.5429(4) 0.2112(3) 0.0528(10) Uani 1 1 d .
C5 C 1.0553(6) 0.9002(5) -0.1255(3) 0.0604(10) Uani 1 1 d .
H5 H 1.1844 0.9570 -0.1456 0.072 Uiso 1 1 calc R
C4 C 0.8803(6) 0.9074(5) -0.1782(3) 0.0655(11) Uani 1 1 d .
H4 H 0.8894 0.9688 -0.2339 0.079 Uiso 1 1 calc R
C13 C 0.8571(6) 0.4572(5) 0.2604(3) 0.0600(10) Uani 1 1 d .
H13 H 0.7255 0.4544 0.2334 0.072 Uiso 1 1 calc R
C3 C 0.6832(6) 0.8210(5) -0.1481(3) 0.0644(11) Uani 1 1 d .
H3 H 0.5629 0.8281 -0.1835 0.077 Uiso 1 1 calc R
C20 C 1.6324(6) 0.8215(6) 0.2954(3) 0.0770(13) Uani 1 1 d .
H20A H 1.7070 0.9317 0.3288 0.115 Uiso 1 1 calc R
H20B H 1.7263 0.7828 0.2622 0.115 Uiso 1 1 calc R
H20C H 1.5734 0.7403 0.3417 0.115 Uiso 1 1 calc R
C15 C 0.6763(7) 0.3053(6) 0.3912(3) 0.0807(13) Uani 1 1 d .
H15 H 0.5559 0.3216 0.3618 0.097 Uiso 1 1 calc R
C19 C 1.0321(7) 0.3367(6) 0.3939(3) 0.0809(13) Uani 1 1 d .
H19 H 1.1568 0.3754 0.3669 0.097 Uiso 1 1 calc R
C16 C 0.6689(10) 0.2205(7) 0.4753(4) 0.1025(17) Uani 1 1 d .
H16 H 0.5446 0.1813 0.5025 0.123 Uiso 1 1 calc R
C17 C 0.8417(12) 0.1933(7) 0.5195(4) 0.113(2) Uani 1 1 d .
H17 H 0.8363 0.1369 0.5771 0.135 Uiso 1 1 calc R
C18 C 1.0246(9) 0.2496(7) 0.4784(4) 0.1045(18) Uani 1 1 d .
H18 H 1.1427 0.2291 0.5072 0.125 Uiso 1 1 calc R

loop_
_atom_site_aniso_label
_atom_site_aniso_U_11
_atom_site_aniso_U_22
_atom_site_aniso_U_33
_atom_site_aniso_U_23
_atom_site_aniso_U_13
_atom_site_aniso_U_12
O2 0.0472(13) 0.0614(14) 0.0793(17) 0.0076(12) 0.0116(12) 0.0122(11)
O1 0.0505(15) 0.0713(18) 0.085(2) 0.0208(15) 0.0199(13) 0.0195(13)
N1 0.0423(16) 0.0444(17) 0.069(2) 0.0068(15) 0.0172(14) 0.0130(13)
C6 0.0462(19) 0.0397(19) 0.063(2) 0.0010(17) 0.0202(17) 0.0114(16)
C1 0.0430(19) 0.0415(19) 0.065(2) 0.0032(17) 0.0177(17) 0.0123(16)
C10 0.047(2) 0.043(2) 0.064(2) 0.0025(17) 0.0191(17) 0.0159(16)
C9 0.0395(18) 0.045(2) 0.074(3) 0.0012(19) 0.0202(17) 0.0115(16)
C2 0.046(2) 0.052(2) 0.070(3) 0.004(2) 0.0148(18) 0.0119(17)
C12 0.0469(14) 0.0595(15) 0.0780(18) 0.0084(13) 0.0131(13) 0.0116(12)
C7 0.0423(19) 0.048(2) 0.077(3) 0.0078(19) 0.0279(18) 0.0157(17)
C14 0.060(2) 0.052(2) 0.067(3) 0.0067(19) 0.022(2) 0.0079(19)
C11 0.0430(19) 0.047(2) 0.069(2) 0.0029(18) 0.0118(17) 0.0144(16)
C5 0.053(2) 0.059(2) 0.069(3) 0.007(2) 0.0231(19) 0.0150(19)
C4 0.069(3) 0.060(2) 0.068(3) 0.007(2) 0.017(2) 0.019(2)
C13 0.050(2) 0.058(2) 0.073(3) 0.010(2) 0.0240(19) 0.0142(18)
C3 0.057(2) 0.057(2) 0.077(3) 0.001(2) 0.009(2) 0.0162(19)
C20 0.063(3) 0.084(3) 0.081(3) 0.012(2) 0.009(2) 0.020(2)
C15 0.083(3) 0.076(3) 0.078(3) 0.015(2) 0.036(2) 0.011(2)
C19 0.076(3) 0.079(3) 0.081(3) 0.018(3) 0.016(2) 0.015(2)
C16 0.120(4) 0.096(4) 0.083(4) 0.019(3) 0.041(3) 0.016(4)
C17 0.156(6) 0.086(4) 0.069(4) 0.025(3) 0.026(4) 0.000(4)
C18 0.119(4) 0.096(4) 0.089(4) 0.025(3) 0.001(3) 0.027(3)

loop_
_atom_type_symbol
_atom_type_description
_atom_type_scat_dispersion_real
_atom_type_scat_dispersion_imag
_atom_type_scat_source
C C 0.0033 0.0016 'International Tables Vol C Tables 4.2.6.8 and 6.1.1.4'
H H 0.0000 0.0000 'International Tables Vol C Tables 4.2.6.8 and 6.1.1.4'
N N 0.0061 0.0033 'International Tables Vol C Tables 4.2.6.8 and 6.1.1.4'
O O 0.0106 0.0060 'International Tables Vol C Tables 4.2.6.8 and 6.1.1.4'

loop_
_geom_angle_atom_site_label_1
_geom_angle_atom_site_label_2
_geom_angle_atom_site_label_3
_geom_angle
C12 O2 C20 113.1(3)
C11 O1 C12 111.1(3)
C10 N1 C1 115.8(3)
C7 C6 C5 122.9(3)
C7 C6 C1 118.5(3)
C5 C6 C1 118.6(3)
N1 C1 C2 118.6(3)
N1 C1 C6 122.5(3)
C2 C1 C6 119.0(3)
N1 C10 C9 125.3(4)
N1 C10 C11 125.7(3)
C9 C10 C11 109.0(3)
C7 C9 C10 119.0(3)
C7 C9 C12 132.3(3)
C10 C9 C12 108.7(3)
C3 C2 C1 120.9(3)
C3 C2 H2 119.5
C1 C2 H2 119.5
O2 C12 O1 109.7(3)
O2 C12 C9 109.7(3)
O1 C12 C9 103.4(3)
C9 C7 C6 118.9(3)
C9 C7 H7C8 120.6
C6 C7 H7C8 120.6
C19 C14 C15 116.9(4)
C19 C14 C13 124.3(4)
C15 C14 C13 118.8(4)
C13 C11 O1 124.7(4)
C13 C11 C10 127.9(3)
O1 C11 C10 107.5(3)
C4 C5 C6 121.3(4)
C4 C5 H5 119.3
C6 C5 H5 119.3
C5 C4 C3 119.7(4)
C5 C4 H4 120.1
C3 C4 H4 120.1
C11 C13 C14 130.9(4)
C11 C13 H13 114.6
C14 C13 H13 114.6
C2 C3 C4 120.4(4)
C2 C3 H3 119.8
C4 C3 H3 119.8
O2 C20 H20A 109.5
O2 C20 H20B 109.5
H20A C20 H20B 109.5
O2 C20 H20C 109.5
H20A C20 H20C 109.5
H20B C20 H20C 109.5
C16 C15 C14 121.6(5)
C16 C15 H15 119.2
C14 C15 H15 119.2
C14 C19 C18 121.7(5)
C14 C19 H19 119.2
C18 C19 H19 119.2
C17 C16 C15 120.6(5)
C17 C16 H16 119.7
C15 C16 H16 119.7
C16 C17 C18 119.5(5)
C16 C17 H17 120.2
C18 C17 H17 120.2
C17 C18 C19 119.7(6)
C17 C18 H18 120.1
C19 C18 H18 120.1

loop_
_geom_bond_atom_site_label_1
_geom_bond_atom_site_label_2
_geom_bond_distance
O2 C12 1.389(4)
O2 C20 1.421(4)
O1 C11 1.392(4)
O1 C12 1.469(5)
N1 C10 1.321(4)
N1 C1 1.377(4)
C6 C7 1.399(5)
C6 C5 1.405(5)
C6 C1 1.428(5)
C1 C2 1.392(5)
C10 C9 1.410(5)
C10 C11 1.447(5)
C9 C7 1.360(5)
C9 C12 1.492(5)
C2 C3 1.359(5)
C2 H2 0.9300
C7 H7C8 0.9300
C14 C19 1.380(6)
C14 C15 1.390(6)
C14 C13 1.443(5)
C11 C13 1.329(5)
C5 C4 1.352(5)
C5 H5 0.9300
C4 C3 1.415(5)
C4 H4 0.9300
C13 H13 0.9300
C3 H3 0.9300
C20 H20A 0.9600
C20 H20B 0.9600
C20 H20C 0.9600
C15 C16 1.370(6)
C15 H15 0.9300
C19 C18 1.384(6)
C19 H19 0.9300
C16 C17 1.360(7)
C16 H16 0.9300
C17 C18 1.376(8)
C17 H17 0.9300
C18 H18 0.9300
